data_4084131
loop_
_publ_author_name
'Enders, Mirja'
'G\"orling, Benjamin'
'Braun, Alexander B.'
'Seltenreich, Judith E.'
'Reichenbach, Linus F.'
'Rissanen, Kari'
'Nieger, Martin'
'Luy, Burkhard'
'Schepers, Ute'
'Br\"ase, Stefan'

_publ_section_title
;
 Cytotoxicity and NMR Studies of Platinum Complexes with Cyclooctadiene
 Ligands
;
_journal_issue 15
_journal_name_full Organometallics
_journal_page_first 4027
_journal_paper_doi 10.1021/om500540x
_journal_volume 33
_journal_year 2014
_chemical_formula_moiety 'C21 H24 Pt'
_chemical_formula_sum 'C21 H24 Pt'
_chemical_formula_weight 471.49
_chemical_name_systematic
; 
 eta4-(1-Methyl-1,5-cyclooctadienyl)-diphenyl-platinium(II) 
;
_space_group_IT_number 14
_symmetry_cell_setting monoclinic
_symmetry_space_group_name_Hall '-P 2ybc'
_symmetry_space_group_name_H-M 'P 1 21/c 1'
_atom_sites_solution_hydrogens geom
_atom_sites_solution_primary direct
_atom_sites_solution_secondary difmap
_audit_creation_method SHELXL-97
_cell_angle_alpha 90.00
_cell_angle_beta 101.199(5)
_cell_angle_gamma 90.00
_cell_formula_units_Z 4
_cell_length_a 9.2151(5)
_cell_length_b 15.0745(12)
_cell_length_c 12.1397(6)
_cell_measurement_reflns_used 141
_cell_measurement_temperature 123(2)
_cell_measurement_theta_max 25.0
_cell_measurement_theta_min 2.5
_cell_volume 1654.25(18)
_computing_cell_refinement EVALCCD
_computing_data_collection Collect
_computing_data_reduction EVALCCD
_computing_molecular_graphics XP
_computing_publication_material 'SHELXL-97 (Sheldrick, 1997)'
_computing_structure_refinement 'SHELXL-97 (Sheldrick, 1997)'
_computing_structure_solution 'SHELXS-97 (Sheldrick, 1990)'
_diffrn_ambient_temperature 123(2)
_diffrn_measured_fraction_theta_full 0.996
_diffrn_measured_fraction_theta_max 0.996
_diffrn_measurement_device_type 'Bruker-Nonius KappaCCD'
_diffrn_measurement_method 'rotation in phi and omega, 2 deg.'
_diffrn_radiation_monochromator graphite
_diffrn_radiation_source 'fine-focus sealed tube'
_diffrn_radiation_type MoK\a
_diffrn_radiation_wavelength 0.71073
_diffrn_reflns_av_R_equivalents 0.0432
_diffrn_reflns_av_sigmaI/netI 0.0183
_diffrn_reflns_limit_h_max 11
_diffrn_reflns_limit_h_min -11
_diffrn_reflns_limit_k_max 19
_diffrn_reflns_limit_k_min -19
_diffrn_reflns_limit_l_max 15
_diffrn_reflns_limit_l_min -15
_diffrn_reflns_number 40954
_diffrn_reflns_theta_full 27.48
_diffrn_reflns_theta_max 27.48
_diffrn_reflns_theta_min 3.37
_exptl_absorpt_coefficient_mu 8.477
_exptl_absorpt_correction_T_max 0.6289
_exptl_absorpt_correction_T_min 0.3773
_exptl_absorpt_correction_type multi-scan
_exptl_absorpt_process_details 'SADABS (Sheldrick, 2008)'
_exptl_crystal_colour colourless
_exptl_crystal_density_diffrn 1.893
_exptl_crystal_density_meas ?
_exptl_crystal_density_method 'not measured'
_exptl_crystal_description blocks
_exptl_crystal_F_000 912
_exptl_crystal_size_max 0.28
_exptl_crystal_size_mid 0.12
_exptl_crystal_size_min 0.06
_refine_diff_density_max 1.434
_refine_diff_density_min -1.318
_refine_diff_density_rms 0.118
_refine_ls_extinction_coef 0.00061(13)
_refine_ls_extinction_expression Fc^*^=kFc[1+0.001xFc^2^\l^3^/sin(2\q)]^-1/4^
_refine_ls_extinction_method SHELXL
_refine_ls_goodness_of_fit_ref 1.101
_refine_ls_hydrogen_treatment constr
_refine_ls_matrix_type full
_refine_ls_number_parameters 192
_refine_ls_number_reflns 3769
_refine_ls_number_restraints 15
_refine_ls_restrained_S_all 1.136
_refine_ls_R_factor_all 0.0249
_refine_ls_R_factor_gt 0.0206
_refine_ls_shift/su_max 0.001
_refine_ls_shift/su_mean 0.000
_refine_ls_structure_factor_coef Fsqd
_refine_ls_weighting_details 'calc w=1/[\s^2^(Fo^2^)+(0.0150P)^2^+6.1000P] where P=(Fo^2^+2Fc^2^)/3'
_refine_ls_weighting_scheme calc
_refine_ls_wR_factor_gt 0.0484
_refine_ls_wR_factor_ref 0.0511
_reflns_number_gt 3432
_reflns_number_total 3769
_reflns_threshold_expression >2sigma(I)
_cod_data_source_file om500540x_si_002.cif
_cod_data_source_block sb280_hy_compound_9b
_cod_depositor_comments
;Adding full bibliography for 4084128--4084132.cif.

The following automatic conversions were performed:

'_exptl_crystal_density_meas' value 'none' was changed to '?' - the
value is perceived as not measured.

Automatic conversion script
Id: cif_fix_values 3008 2015-01-20 13:52:24Z robertas 
;
_cod_original_sg_symbol_H-M 'P 21/c'
_cod_database_code 4084131

loop_
_symmetry_equiv_pos_as_xyz
'x, y, z'
'-x, y+1/2, -z+1/2'
'-x, -y, -z'
'x, -y-1/2, z-1/2'

loop_
_atom_site_label
_atom_site_type_symbol
_atom_site_fract_x
_atom_site_fract_y
_atom_site_fract_z
_atom_site_U_iso_or_equiv
_atom_site_adp_type
_atom_site_occupancy
_atom_site_symmetry_multiplicity
_atom_site_calc_flag
_atom_site_refinement_flags
_atom_site_disorder_assembly
_atom_site_disorder_group
Pt1 Pt 0.601538(14) 0.105408(9) 0.301811(11) 0.01761(6) Uani 1 1 d . A .
C1 C 0.7941(4) 0.0326(3) 0.4187(3) 0.0260(8) Uani 1 1 d D . .
C2 C 0.8356(5) 0.0558(3) 0.3216(4) 0.0383(11) Uani 1 1 d D A .
H2 H 0.8642 0.1162 0.3187 0.046 Uiso 0.727(10) 1 calc PR A 1
H2' H 0.8571 0.1149 0.3025 0.046 Uiso 0.273(10) 1 calc PR A 2
C3 C 0.8447(7) 0.0044(6) 0.2186(6) 0.0466(17) Uiso 0.727(10) 1 d PD A 1
H3A H 0.9314 -0.0357 0.2353 0.056 Uiso 0.727(10) 1 calc PR A 1
H3B H 0.8613 0.0461 0.1593 0.056 Uiso 0.727(10) 1 calc PR A 1
C4 C 0.7045(8) -0.0520(3) 0.1728(5) 0.070(2) Uani 1 1 d D . .
H4A H 0.6938 -0.0562 0.0902 0.084 Uiso 0.727(10) 1 calc PR A 1
H4B H 0.7217 -0.1128 0.2034 0.084 Uiso 0.727(10) 1 calc PR A 1
H4C H 0.7020 -0.1176 0.1730 0.084 Uiso 0.273(10) 1 calc PR A 2
H4D H 0.7094 -0.0332 0.0955 0.084 Uiso 0.273(10) 1 calc PR A 2
C5 C 0.5580(6) -0.0188(3) 0.1985(4) 0.0410(12) Uani 1 1 d . A .
H5 H 0.4958 0.0148 0.1420 0.049 Uiso 1 1 calc R . .
C6 C 0.5099(5) -0.0333(3) 0.2951(4) 0.0321(9) Uani 1 1 d . . .
H6 H 0.4170 -0.0082 0.3008 0.039 Uiso 1 1 calc R A .
C7 C 0.5884(5) -0.0849(3) 0.3939(4) 0.0399(11) Uiso 1 1 d D A .
H7A H 0.5772 -0.1489 0.3760 0.048 Uiso 0.727(10) 1 calc PR A 1
H7B H 0.5395 -0.0733 0.4582 0.048 Uiso 0.727(10) 1 calc PR A 1
H7C H 0.6204 -0.1418 0.3657 0.048 Uiso 0.273(10) 1 calc PR A 2
H7D H 0.5158 -0.0991 0.4416 0.048 Uiso 0.273(10) 1 calc PR A 2
C8 C 0.7514(6) -0.0644(4) 0.4295(6) 0.0326(13) Uiso 0.727(10) 1 d PD A 1
H8A H 0.8066 -0.1009 0.3837 0.039 Uiso 0.727(10) 1 calc PR A 1
H8B H 0.7837 -0.0826 0.5088 0.039 Uiso 0.727(10) 1 calc PR A 1
C9 C 0.8316(8) 0.0790(5) 0.5284(5) 0.0354(14) Uiso 0.727(10) 1 d PD A 1
H9A H 0.9104 0.0466 0.5781 0.053 Uiso 0.727(10) 1 calc PR A 1
H9B H 0.7438 0.0818 0.5626 0.053 Uiso 0.727(10) 1 calc PR A 1
H9C H 0.8654 0.1393 0.5167 0.053 Uiso 0.727(10) 1 calc PR A 1
C3' C 0.8434(13) -0.0236(12) 0.2475(16) 0.0466(17) Uiso 0.273(10) 1 d PD A 2
H3'1 H 0.9170 -0.0108 0.2002 0.056 Uiso 0.273(10) 1 calc PR A 2
H3'2 H 0.8815 -0.0744 0.2965 0.056 Uiso 0.273(10) 1 calc PR A 2
C8' C 0.7227(15) -0.0429(9) 0.4686(10) 0.0326(13) Uiso 0.273(10) 1 d PD A 2
H8'1 H 0.6925 -0.0213 0.5378 0.039 Uiso 0.273(10) 1 calc PR A 2
H8'2 H 0.7980 -0.0897 0.4910 0.039 Uiso 0.273(10) 1 calc PR A 2
C9' C 0.854(2) 0.1015(10) 0.5092(12) 0.0354(14) Uiso 0.273(10) 1 d PD A 2
H9'1 H 0.8742 0.1571 0.4732 0.053 Uiso 0.273(10) 1 calc PR A 2
H9'2 H 0.9455 0.0793 0.5560 0.053 Uiso 0.273(10) 1 calc PR A 2
H9'3 H 0.7804 0.1120 0.5562 0.053 Uiso 0.273(10) 1 calc PR A 2
C11 C 0.6703(4) 0.2295(2) 0.3517(3) 0.0212(7) Uani 1 1 d . . .
C12 C 0.7583(4) 0.2785(3) 0.2929(3) 0.0266(8) Uani 1 1 d . A .
H12 H 0.7774 0.2560 0.2240 0.032 Uiso 1 1 calc R . .
C13 C 0.8189(5) 0.3595(3) 0.3328(4) 0.0328(9) Uani 1 1 d . . .
H13 H 0.8793 0.3912 0.2912 0.039 Uiso 1 1 calc R A .
C14 C 0.7922(5) 0.3942(3) 0.4319(4) 0.0338(10) Uani 1 1 d . A .
H14 H 0.8350 0.4491 0.4597 0.041 Uiso 1 1 calc R . .
C15 C 0.7020(5) 0.3478(3) 0.4903(4) 0.0308(9) Uani 1 1 d . . .
H15 H 0.6814 0.3712 0.5582 0.037 Uiso 1 1 calc R A .
C16 C 0.6418(4) 0.2673(3) 0.4501(3) 0.0274(8) Uani 1 1 d . A .
H16 H 0.5790 0.2368 0.4908 0.033 Uiso 1 1 calc R . .
C21 C 0.3996(4) 0.1573(2) 0.2386(3) 0.0206(7) Uani 1 1 d . . .
C22 C 0.3424(4) 0.1584(3) 0.1229(3) 0.0242(8) Uani 1 1 d . A .
H22 H 0.4040 0.1408 0.0725 0.029 Uiso 1 1 calc R . .
C23 C 0.1986(5) 0.1846(3) 0.0802(3) 0.0295(8) Uani 1 1 d . . .
H23 H 0.1634 0.1852 0.0013 0.035 Uiso 1 1 calc R A .
C24 C 0.1055(4) 0.2098(3) 0.1516(4) 0.0302(9) Uani 1 1 d . A .
H24 H 0.0055 0.2254 0.1224 0.036 Uiso 1 1 calc R . .
C25 C 0.1606(4) 0.2121(3) 0.2662(4) 0.0281(8) Uani 1 1 d . . .
H25 H 0.0990 0.2309 0.3160 0.034 Uiso 1 1 calc R A .
C26 C 0.3068(4) 0.1866(3) 0.3086(3) 0.0220(7) Uani 1 1 d . A .
H26 H 0.3435 0.1894 0.3873 0.026 Uiso 1 1 calc R . .

loop_
_atom_site_aniso_label
_atom_site_aniso_U_11
_atom_site_aniso_U_22
_atom_site_aniso_U_33
_atom_site_aniso_U_23
_atom_site_aniso_U_13
_atom_site_aniso_U_12
Pt1 0.01760(9) 0.01715(8) 0.01758(8) 0.00002(5) 0.00218(5) 0.00255(5)
C1 0.0185(18) 0.033(2) 0.0240(19) 0.0017(16) -0.0018(14) 0.0062(15)
C2 0.030(2) 0.048(3) 0.040(2) 0.013(2) 0.0112(19) 0.024(2)
C4 0.137(6) 0.029(3) 0.060(4) -0.002(2) 0.057(4) 0.028(3)
C5 0.066(3) 0.021(2) 0.030(2) -0.0039(17) -0.004(2) 0.012(2)
C6 0.031(2) 0.0175(18) 0.043(2) -0.0045(17) -0.0050(18) -0.0040(16)
C11 0.0133(16) 0.0199(17) 0.0283(19) 0.0010(14) -0.0011(14) 0.0008(13)
C12 0.0213(18) 0.028(2) 0.030(2) 0.0026(16) 0.0040(15) -0.0001(15)
C13 0.022(2) 0.034(2) 0.042(2) 0.0060(19) 0.0062(18) -0.0084(17)
C14 0.027(2) 0.026(2) 0.044(3) -0.0020(18) -0.0029(18) -0.0087(17)
C15 0.029(2) 0.029(2) 0.033(2) -0.0062(17) 0.0040(17) -0.0038(17)
C16 0.0235(19) 0.027(2) 0.032(2) -0.0014(16) 0.0068(16) -0.0046(16)
C21 0.0178(17) 0.0186(17) 0.0241(18) -0.0018(14) 0.0009(14) 0.0011(13)
C22 0.0249(19) 0.0267(19) 0.0198(18) 0.0010(15) 0.0016(14) -0.0001(15)
C23 0.030(2) 0.032(2) 0.0229(19) 0.0018(16) -0.0051(15) 0.0004(17)
C24 0.0193(19) 0.030(2) 0.037(2) 0.0011(17) -0.0050(16) 0.0034(15)
C25 0.0226(19) 0.027(2) 0.033(2) -0.0011(16) 0.0028(16) 0.0053(15)
C26 0.0214(18) 0.0224(18) 0.0203(17) 0.0008(14) -0.0007(14) 0.0003(14)

loop_
_atom_type_symbol
_atom_type_description
_atom_type_scat_dispersion_real
_atom_type_scat_dispersion_imag
_atom_type_scat_source
C C 0.0033 0.0016 'International Tables Vol C Tables 4.2.6.8 and 6.1.1.4'
H H 0.0000 0.0000 'International Tables Vol C Tables 4.2.6.8 and 6.1.1.4'
Pt Pt -1.7033 8.3905 'International Tables Vol C Tables 4.2.6.8 and 6.1.1.4'

loop_
_geom_angle_atom_site_label_1
_geom_angle_atom_site_label_2
_geom_angle_atom_site_label_3
_geom_angle
C21 Pt1 C11 88.16(14)
C21 Pt1 C5 93.38(16)
C11 Pt1 C5 161.21(18)
C21 Pt1 C6 91.96(15)
C11 Pt1 C6 163.80(17)
C5 Pt1 C6 34.95(18)
C21 Pt1 C2 163.47(16)
C11 Pt1 C2 92.12(17)
C5 Pt1 C2 81.17(19)
C6 Pt1 C2 92.33(18)
C21 Pt1 C1 161.88(15)
C11 Pt1 C1 95.51(14)
C5 Pt1 C1 88.84(15)
C6 Pt1 C1 79.62(15)
C2 Pt1 C1 34.41(15)
C2 C1 C9 127.1(5)
C2 C1 C8' 140.2(7)
C9 C1 C8' 92.2(6)
C2 C1 C8 116.3(4)
C9 C1 C8 113.2(4)
C8' C1 C8 25.6(6)
C2 C1 C9' 109.0(8)
C9 C1 C9' 18.2(6)
C8' C1 C9' 110.4(8)
C8 C1 C9' 130.5(8)
C2 C1 Pt1 70.0(2)
C9 C1 Pt1 110.0(4)
C8' C1 Pt1 105.2(6)
C8 C1 Pt1 109.0(3)
C9' C1 Pt1 104.1(8)
C1 C2 C3 131.9(5)
C1 C2 C3' 111.6(11)
C3 C2 C3' 21.2(9)
C1 C2 Pt1 75.6(2)
C3 C2 Pt1 107.0(4)
C3' C2 Pt1 110.8(5)
C1 C2 H2 114.0
C3 C2 H2 114.0
C3' C2 H2 133.9
Pt1 C2 H2 86.9
C1 C2 H2' 124.2
C3 C2 H2' 103.6
C3' C2 H2' 124.2
Pt1 C2 H2' 84.5
H2 C2 H2' 11.8
C2 C3 C4 114.0(5)
C2 C3 H3A 108.7
C4 C3 H3A 108.7
C2 C3 H3B 108.7
C4 C3 H3B 108.7
H3A C3 H3B 107.6
C3' C4 C5 118.2(6)
C3' C4 C3 20.7(9)
C5 C4 C3 116.9(4)
C3' C4 H4A 122.9
C5 C4 H4A 108.1
C3 C4 H4A 108.1
C3' C4 H4B 88.9
C5 C4 H4B 108.1
C3 C4 H4B 108.1
H4A C4 H4B 107.3
C3' C4 H4C 107.8
C5 C4 H4C 107.8
C3 C4 H4C 124.3
H4A C4 H4C 86.6
H4B C4 H4C 22.4
C3' C4 H4D 107.8
C5 C4 H4D 107.8
C3 C4 H4D 89.7
H4A C4 H4D 22.0
H4B C4 H4D 126.0
H4C C4 H4D 107.1
C6 C5 C4 125.2(4)
C6 C5 Pt1 72.7(2)
C4 C5 Pt1 108.5(4)
C6 C5 H5 117.4
C4 C5 H5 117.4
Pt1 C5 H5 88.7
C5 C6 C7 126.3(4)
C5 C6 Pt1 72.3(3)
C7 C6 Pt1 109.6(3)
C5 C6 H6 116.8
C7 C6 H6 116.8
Pt1 C6 H6 88.0
C6 C7 C8 115.0(4)
C6 C7 C8' 118.2(6)
C8 C7 C8' 25.5(6)
C6 C7 H7A 108.5
C8 C7 H7A 108.5
C8' C7 H7A 125.0
C6 C7 H7B 108.5
C8 C7 H7B 108.5
C8' C7 H7B 84.2
H7A C7 H7B 107.5
C6 C7 H7C 107.8
C8 C7 H7C 86.0
C8' C7 H7C 107.8
H7A C7 H7C 26.4
H7B C7 H7C 129.5
C6 C7 H7D 107.8
C8 C7 H7D 128.6
C8' C7 H7D 107.8
H7A C7 H7D 82.2
H7B C7 H7D 27.6
H7C C7 H7D 107.1
C7 C8 C1 115.4(4)
C7 C8 H8A 108.4
C1 C8 H8A 108.4
C7 C8 H8B 108.4
C1 C8 H8B 108.4
H8A C8 H8B 107.5
C1 C9 H9A 109.5
C1 C9 H9B 109.5
C1 C9 H9C 109.5
C4 C3' C2 117.3(8)
C4 C3' H3'1 108.0
C2 C3' H3'1 108.0
C4 C3' H3'2 108.0
C2 C3' H3'2 108.0
H3'1 C3' H3'2 107.2
C1 C8' C7 116.4(7)
C1 C8' H8'1 108.2
C7 C8' H8'1 108.2
C1 C8' H8'2 108.2
C7 C8' H8'2 108.2
H8'1 C8' H8'2 107.3
C1 C9' H9'1 109.5
C1 C9' H9'2 109.5
H9'1 C9' H9'2 109.5
C1 C9' H9'3 109.5
H9'1 C9' H9'3 109.5
H9'2 C9' H9'3 109.5
C12 C11 C16 116.6(4)
C12 C11 Pt1 121.0(3)
C16 C11 Pt1 122.2(3)
C13 C12 C11 121.5(4)
C13 C12 H12 119.3
C11 C12 H12 119.3
C14 C13 C12 120.6(4)
C14 C13 H13 119.7
C12 C13 H13 119.7
C13 C14 C15 118.9(4)
C13 C14 H14 120.6
C15 C14 H14 120.6
C14 C15 C16 120.2(4)
C14 C15 H15 119.9
C16 C15 H15 119.9
C15 C16 C11 122.2(4)
C15 C16 H16 118.9
C11 C16 H16 118.9
C26 C21 C22 116.9(3)
C26 C21 Pt1 121.3(3)
C22 C21 Pt1 121.5(3)
C23 C22 C21 121.7(4)
C23 C22 H22 119.1
C21 C22 H22 119.1
C22 C23 C24 120.5(4)
C22 C23 H23 119.7
C24 C23 H23 119.7
C25 C24 C23 118.9(4)
C25 C24 H24 120.5
C23 C24 H24 120.5
C24 C25 C26 120.1(4)
C24 C25 H25 119.9
C26 C25 H25 119.9
C21 C26 C25 121.7(3)
C21 C26 H26 119.2
C25 C26 H26 119.2

loop_
_geom_bond_atom_site_label_1
_geom_bond_atom_site_label_2
_geom_bond_distance
Pt1 C21 2.027(4)
Pt1 C11 2.029(4)
Pt1 C5 2.246(4)
Pt1 C6 2.250(4)
Pt1 C2 2.251(4)
Pt1 C1 2.321(4)
C1 C2 1.354(6)
C1 C9 1.484(7)
C1 C8' 1.500(8)
C1 C8 1.526(6)
C1 C9' 1.534(9)
C2 C3 1.487(7)
C2 C3' 1.508(9)
C2 H2 0.9500
C2 H2' 0.9500
C3 C4 1.556(8)
C3 H3A 0.9900
C3 H3B 0.9900
C4 C3' 1.481(9)
C4 C5 1.528(8)
C4 H4A 0.9900
C4 H4B 0.9900
C4 H4C 0.9900
C4 H4D 0.9900
C5 C6 1.350(7)
C5 H5 0.9500
C6 C7 1.493(6)
C6 H6 0.9500
C7 C8 1.511(6)
C7 C8' 1.523(9)
C7 H7A 0.9900
C7 H7B 0.9900
C7 H7C 0.9900
C7 H7D 0.9900
C8 H8A 0.9900
C8 H8B 0.9900
C9 H9A 0.9800
C9 H9B 0.9800
C9 H9C 0.9800
C3' H3'1 0.9900
C3' H3'2 0.9900
C8' H8'1 0.9900
C8' H8'2 0.9900
C9' H9'1 0.9800
C9' H9'2 0.9800
C9' H9'3 0.9800
C11 C12 1.392(5)
C11 C16 1.393(6)
C12 C13 1.390(6)
C12 H12 0.9500
C13 C14 1.378(7)
C13 H13 0.9500
C14 C15 1.382(6)
C14 H14 0.9500
C15 C16 1.383(6)
C15 H15 0.9500
C16 H16 0.9500
C21 C26 1.390(5)
C21 C22 1.401(5)
C22 C23 1.383(6)
C22 H22 0.9500
C23 C24 1.386(6)
C23 H23 0.9500
C24 C25 1.385(6)
C24 H24 0.9500
C25 C26 1.400(5)
C25 H25 0.9500
C26 H26 0.9500

loop_
_geom_torsion_atom_site_label_1
_geom_torsion_atom_site_label_2
_geom_torsion_atom_site_label_3
_geom_torsion_atom_site_label_4
_geom_torsion
C21 Pt1 C1 C2 173.3(4)
C11 Pt1 C1 C2 -85.7(3)
C5 Pt1 C1 C2 76.0(3)
C6 Pt1 C1 C2 109.9(3)
C21 Pt1 C1 C9 -63.3(6)
C11 Pt1 C1 C9 37.7(4)
C5 Pt1 C1 C9 -160.6(4)
C6 Pt1 C1 C9 -126.7(4)
C2 Pt1 C1 C9 123.4(5)
C21 Pt1 C1 C8' 34.9(9)
C11 Pt1 C1 C8' 135.9(7)
C5 Pt1 C1 C8' -62.5(7)
C6 Pt1 C1 C8' -28.5(7)
C2 Pt1 C1 C8' -138.4(8)
C21 Pt1 C1 C8 61.4(6)
C11 Pt1 C1 C8 162.4(4)
C5 Pt1 C1 C8 -36.0(4)
C6 Pt1 C1 C8 -2.0(4)
C2 Pt1 C1 C8 -111.9(5)
C21 Pt1 C1 C9' -81.3(9)
C11 Pt1 C1 C9' 19.7(8)
C5 Pt1 C1 C9' -178.6(8)
C6 Pt1 C1 C9' -144.7(8)
C2 Pt1 C1 C9' 105.4(8)
C9 C1 C2 C3 159.4(6)
C8' C1 C2 C3 -10.3(13)
C8 C1 C2 C3 1.8(7)
C9' C1 C2 C3 161.3(9)
Pt1 C1 C2 C3 -100.1(6)
C9 C1 C2 C3' 152.5(7)
C8' C1 C2 C3' -17.2(12)
C8 C1 C2 C3' -5.2(7)
C9' C1 C2 C3' 154.4(9)
Pt1 C1 C2 C3' -107.1(5)
C9 C1 C2 Pt1 -100.4(5)
C8' C1 C2 Pt1 89.9(11)
C8 C1 C2 Pt1 101.9(4)
C9' C1 C2 Pt1 -98.5(8)
C21 Pt1 C2 C1 -172.7(5)
C11 Pt1 C2 C1 96.7(3)
C5 Pt1 C2 C1 -101.0(3)
C6 Pt1 C2 C1 -67.8(3)
C21 Pt1 C2 C3 -42.7(8)
C11 Pt1 C2 C3 -133.3(4)
C5 Pt1 C2 C3 29.0(4)
C6 Pt1 C2 C3 62.2(4)
C1 Pt1 C2 C3 130.0(6)
C21 Pt1 C2 C3' -64.7(13)
C11 Pt1 C2 C3' -155.4(11)
C5 Pt1 C2 C3' 7.0(11)
C6 Pt1 C2 C3' 40.2(11)
C1 Pt1 C2 C3' 108.0(11)
C1 C2 C3 C4 47.7(9)
C3' C2 C3 C4 65.9(12)
Pt1 C2 C3 C4 -38.0(7)
C2 C3 C4 C3' -71.6(13)
C2 C3 C4 C5 27.3(9)
C3' C4 C5 C6 -59.3(13)
C3 C4 C5 C6 -82.6(7)
C3' C4 C5 Pt1 22.3(12)
C3 C4 C5 Pt1 -1.0(7)
C21 Pt1 C5 C6 -88.6(3)
C11 Pt1 C5 C6 177.2(4)
C2 Pt1 C5 C6 107.1(3)
C1 Pt1 C5 C6 73.4(3)
C21 Pt1 C5 C4 149.2(3)
C11 Pt1 C5 C4 55.0(6)
C6 Pt1 C5 C4 -122.2(5)
C2 Pt1 C5 C4 -15.1(3)
C1 Pt1 C5 C4 -48.8(3)
C4 C5 C6 C7 -0.8(7)
Pt1 C5 C6 C7 -101.6(4)
C4 C5 C6 Pt1 100.8(5)
C21 Pt1 C6 C5 93.1(3)
C11 Pt1 C6 C5 -176.8(5)
C2 Pt1 C6 C5 -70.9(3)
C1 Pt1 C6 C5 -103.1(3)
C21 Pt1 C6 C7 -143.8(3)
C11 Pt1 C6 C7 -53.7(7)
C5 Pt1 C6 C7 123.1(5)
C2 Pt1 C6 C7 52.2(3)
C1 Pt1 C6 C7 20.0(3)
C5 C6 C7 C8 45.6(7)
Pt1 C6 C7 C8 -36.4(5)
C5 C6 C7 C8' 74.0(10)
Pt1 C6 C7 C8' -8.0(10)
C6 C7 C8 C1 36.6(7)
C8' C7 C8 C1 -66.9(9)
C2 C1 C8 C7 -93.3(6)
C9 C1 C8 C7 106.0(6)
C8' C1 C8 C7 68.7(10)
C9' C1 C8 C7 112.5(11)
Pt1 C1 C8 C7 -16.8(6)
C5 C4 C3' C2 -18(2)
C3 C4 C3' C2 74.3(14)
C1 C2 C3' C4 85.4(17)
C3 C2 C3' C4 -80.2(16)
Pt1 C2 C3' C4 3(2)
C2 C1 C8' C7 -43(2)
C9 C1 C8' C7 145.1(13)
C8 C1 C8' C7 -68.8(10)
C9' C1 C8' C7 145.3(13)
Pt1 C1 C8' C7 33.6(14)
C6 C7 C8' C1 -18.8(17)
C8 C7 C8' C1 70.6(11)
C21 Pt1 C11 C12 -103.6(3)
C5 Pt1 C11 C12 -8.5(7)
C6 Pt1 C11 C12 165.7(5)
C2 Pt1 C11 C12 59.9(3)
C1 Pt1 C11 C12 94.2(3)
C21 Pt1 C11 C16 81.3(3)
C5 Pt1 C11 C16 176.3(4)
C6 Pt1 C11 C16 -9.4(7)
C2 Pt1 C11 C16 -115.3(3)
C1 Pt1 C11 C16 -80.9(3)
C16 C11 C12 C13 2.3(6)
Pt1 C11 C12 C13 -173.1(3)
C11 C12 C13 C14 -0.6(6)
C12 C13 C14 C15 -1.1(7)
C13 C14 C15 C16 0.9(7)
C14 C15 C16 C11 0.9(7)
C12 C11 C16 C15 -2.4(6)
Pt1 C11 C16 C15 172.9(3)
C11 Pt1 C21 C26 -71.9(3)
C5 Pt1 C21 C26 126.8(3)
C6 Pt1 C21 C26 91.9(3)
C2 Pt1 C21 C26 -163.1(5)
C1 Pt1 C21 C26 30.2(6)
C11 Pt1 C21 C22 113.5(3)
C5 Pt1 C21 C22 -47.8(3)
C6 Pt1 C21 C22 -82.7(3)
C2 Pt1 C21 C22 22.3(8)
C1 Pt1 C21 C22 -144.4(4)
C26 C21 C22 C23 -2.2(6)
Pt1 C21 C22 C23 172.7(3)
C21 C22 C23 C24 -0.6(6)
C22 C23 C24 C25 2.7(6)
C23 C24 C25 C26 -1.9(6)
C22 C21 C26 C25 3.0(6)
Pt1 C21 C26 C25 -171.9(3)
C24 C25 C26 C21 -1.0(6)
